data_9004291
loop_
_publ_author_name
'Effenberger, H.'
'Krause, W.'
'Belendorff, K.'
'Bernhardt, H. J.'
'Medenbach, O.'
'Hybler, J.'
'Petricek, V.'

_publ_section_title
;
 Revision of the crystal structure of mrazekite, Bi2Cu3(OH)2O2(PO4)2.2H2O
;
_journal_name_full 'The Canadian Mineralogist'
_journal_page_first 365
_journal_page_last 372
_journal_volume 32
_journal_year 1994
_chemical_formula_sum 'Bi2 Cu3 H6 O14 P2'
_chemical_name_mineral Mrazekite
_space_group_IT_number 14
_symmetry_space_group_name_Hall '-P 2yn'
_symmetry_space_group_name_H-M 'P 1 21/n 1'
_cell_angle_alpha 90
_cell_angle_beta 101.57
_cell_angle_gamma 90
_cell_formula_units_Z 4
_cell_length_a 9.065
_cell_length_b 6.340
_cell_length_c 21.239
_cell_volume 1195.847
_database_code_amcsd 0005364
_exptl_crystal_density_diffrn 5.002
_cod_original_formula_sum 'Bi2 Cu3 P2 O14 H6'
_cod_database_code 9004291

loop_
_space_group_symop_operation_xyz
x,y,z
1/2+x,1/2-y,1/2+z
1/2-x,1/2+y,1/2-z
-x,-y,-z

loop_
_atom_site_aniso_label
_atom_site_aniso_U_11
_atom_site_aniso_U_22
_atom_site_aniso_U_33
_atom_site_aniso_U_12
_atom_site_aniso_U_13
_atom_site_aniso_U_23
Bi1 0.01850 0.01600 0.01550 0.00030 0.00340 0.00020
Bi2 0.01730 0.01610 0.01470 0.00000 0.00310 0.00000
Cu1 0.01710 0.01730 0.02480 -0.00160 0.00370 -0.00010
Cu2 0.01740 0.01670 0.02480 0.00230 0.00390 0.00070
Cu3 0.02760 0.01340 0.01510 0.00000 0.00350 0.00020
Cu4 0.01710 0.01880 0.02470 -0.00240 0.00410 0.00010
P1 0.01780 0.01640 0.01660 0.00070 0.00420 0.00040
P2 0.01810 0.01600 0.01470 -0.00010 0.00420 0.00010
O11 0.02000 0.03600 0.02800 0.00200 0.00700 0.00000
O12 0.02600 0.01500 0.03700 -0.00200 0.00600 0.00000
O13 0.03000 0.03300 0.01400 -0.00600 0.00400 -0.00300
O14 0.02200 0.02200 0.03100 0.00000 0.00500 0.00000
O21 0.01200 0.02700 0.01700 -0.00200 0.00100 0.00000
O22 0.02000 0.02000 0.03300 0.00000 0.00600 -0.00200
O23 0.02200 0.02200 0.03900 0.00000 0.00900 0.00200
O24 0.02300 0.03200 0.01900 0.00100 0.00500 -0.00100
Oo1 0.02300 0.01800 0.01900 0.00400 0.00400 0.00300
Oo2 0.02200 0.01400 0.02000 0.00200 0.00500 0.00000
O-H1 0.02400 0.02000 0.01900 -0.00100 0.00500 0.00000
O-H2 0.01800 0.01800 0.02600 0.00200 0.00300 0.00200
Wat1 0.03400 0.05200 0.02600 -0.00800 0.00400 -0.00100
Wat2 0.06400 0.06500 0.02100 -0.01200 -0.00200 0.00000

loop_
_atom_site_label
_atom_site_fract_x
_atom_site_fract_y
_atom_site_fract_z
_atom_site_type_symbol
_atom_site_attached_hydrogens
Bi1 0.36464 0.25135 0.04570 Bi 0
Bi2 0.38662 0.19971 0.20523 Bi 0
Cu1 0.00000 0.00000 0.00000 Cu 0
Cu2 0.00000 0.50000 0.00000 Cu 0
Cu3 0.37190 0.72510 0.12510 Cu 0
Cu4 0.74610 0.45320 0.24690 Cu 0
P1 0.72370 0.26880 0.02810 P 0
P2 0.02840 0.21920 0.22260 P 0
O11 0.63100 0.24700 0.08030 O 0
O12 0.80900 0.06400 0.02240 O 0
O13 0.61000 0.31500 -0.03450 O 0
O14 0.83200 0.46000 0.04170 O 0
O21 0.11500 0.18900 0.16900 O 0
O22 -0.05600 0.01300 0.22990 O 0
O23 -0.08100 0.40700 0.20860 O 0
O24 0.14700 0.26700 0.28470 O 0
Oo1 0.37800 0.02500 0.12000 O 0
Oo2 0.37200 0.42500 0.13070 O 0
O-H1 0.65200 0.19500 0.20680 O 1
O-H2 0.09900 0.25400 0.04360 O 1
Wat1 0.06500 0.76900 0.10500 O 2
Wat2 0.68500 0.73500 0.14030 O 2

loop_
_cod_changelog_entry_id
_cod_changelog_entry_author
_cod_changelog_entry_date
_cod_changelog_entry_text
1
;cod-tools version 3.8.0
Id: cif_guess_AMCSD_atom_types 9581 2023-05-17 12:35:41Z saulius
;
2023-05-18T08:40:52+03:00
;Derived atom types and hydrogen counts
from atom names that follow the AMCSD naming convention
(Wat == water, O-H == hydroxyl).
;
2
;cod-tools version 3.10.1
Id: cif_fix_AMCSD_aniso_labels 10200 2024-08-01 14:09:44Z saulius
;
2024-08-02T12:20:33+03:00
;Changed the following '_atom_site_aniso_label' values:
'OH1' -> 'O-H1'
'OH2' -> 'O-H2'
;

loop_
_cod_related_entry_id
_cod_related_entry_database
_cod_related_entry_code
1 AMCSD 0005364
